data_7013921
loop_
_publ_author_name
'Maspoch, D.'
'Ruiz-Molina, D'
'Wurst, K.'
'Vidal-Gancedo, J'
'Rovira, C.'
'Veciana, J.'

_publ_section_title
;
 Synthesis, structural and magnetic properties of a series of
 copper(II) complexes containing a monocarboxylated
 perchlorotriphenylmethyl radical as a coordinating open-shell ligand.
;
_journal_issue 7
_journal_name_full 'Dalton transactions (Cambridge, England : 2003)'
_journal_page_first 1073
_journal_page_last 1082
_journal_paper_doi 10.1039/b316458f
_journal_year 2004
_chemical_formula_moiety 'C18 H24 Au2 N8, 2(I)'
_chemical_formula_sum 'C18 H24 Au2 I2 N8'
_chemical_formula_weight 1000.19
_space_group_IT_number 2
_symmetry_cell_setting triclinic
_symmetry_space_group_name_Hall '-P 1'
_symmetry_space_group_name_H-M 'P -1'
_audit_creation_date 02-08-30
_audit_creation_method Xtal3.6
_cell_angle_alpha 69.544(3)
_cell_angle_beta 81.978(3)
_cell_angle_gamma 88.246(3)
_cell_formula_units_Z 2
_cell_length_a 7.7760(10)
_cell_length_b 12.487(2)
_cell_length_c 13.911(2)
_cell_measurement_reflns_used 4804
_cell_measurement_temperature 293
_cell_measurement_theta_max 34.5
_cell_measurement_theta_min 1.8
_cell_volume 1252.9(3)
_computing_cell_refinement 'Siemens SAINT (Siemens, 1995)'
_computing_data_collection 'Siemens SMART (Siemens, 1995)'
_computing_data_reduction 'xtal ADDREF SORTRF'
_computing_molecular_graphics xtal
_computing_publication_material 'xtal BONDLA CIFIO'
_computing_structure_refinement 'xtal CRYLSQ'
_computing_structure_solution xtal
_diffrn_ambient_temperature 293(2)
_diffrn_measured_fraction_theta_full 1.0
_diffrn_measured_fraction_theta_max .96
_diffrn_measurement_device_type
;
Bruker SMART CCD diffractometer
;
_diffrn_measurement_method '\w scans'
_diffrn_radiation_detector 'CCD area detector'
_diffrn_radiation_monochromator graphite
_diffrn_radiation_source 'sealed tube'
_diffrn_radiation_type 'Mo K\a'
_diffrn_radiation_wavelength .71073
_diffrn_reflns_av_R_equivalents .055
_diffrn_reflns_av_sigmaI/netI .16
_diffrn_reflns_limit_h_max 13
_diffrn_reflns_limit_h_min -13
_diffrn_reflns_limit_k_max 21
_diffrn_reflns_limit_k_min -19
_diffrn_reflns_limit_l_max 23
_diffrn_reflns_limit_l_min -23
_diffrn_reflns_number 25855
_diffrn_reflns_theta_full 37.2
_diffrn_reflns_theta_max 37.7
_diffrn_reflns_theta_min 1.58
_diffrn_standards_decay_% 0
_diffrn_standards_number 0
_exptl_absorpt_coefficient_mu 14.181
_exptl_absorpt_correction_T_max .86
_exptl_absorpt_correction_T_min .57
_exptl_absorpt_correction_type multi-scan
_exptl_absorpt_process_details
;
SADABS; Sheldrick, 1996
;
_exptl_crystal_colour dark
_exptl_crystal_density_diffrn 2.651
_exptl_crystal_density_method 'not measured'
_exptl_crystal_description prism
_exptl_crystal_F_000 904
_exptl_crystal_size_max .15
_exptl_crystal_size_mid .1
_exptl_crystal_size_min .07
_refine_diff_density_max 3.061
_refine_diff_density_min -4.026
_refine_ls_extinction_method none
_refine_ls_goodness_of_fit_all 1.035
_refine_ls_goodness_of_fit_ref 1.161
_refine_ls_hydrogen_treatment noref
_refine_ls_matrix_type full
_refine_ls_number_constraints 0
_refine_ls_number_parameters 271
_refine_ls_number_reflns 7646
_refine_ls_number_restraints 0
_refine_ls_R_factor_all .106
_refine_ls_R_factor_gt .049
_refine_ls_shift/su_max .009
_refine_ls_shift/su_mean .0004
_refine_ls_structure_factor_coef F
_refine_ls_weighting_scheme calc
_refine_ls_wR_factor_all .055
_refine_ls_wR_factor_ref .047
_reflns_d_resolution_high .581
_reflns_d_resolution_low 12.877
_reflns_Friedel_coverage 0
_reflns_limit_h_max 13
_reflns_limit_h_min 0
_reflns_limit_k_max 21
_reflns_limit_k_min -21
_reflns_limit_l_max 23
_reflns_limit_l_min -23
_reflns_number_gt 7646
_reflns_number_total 12877
_reflns_threshold_expression 'F    > 4.00 sig(F   )'
_cod_data_source_file b316458f.txt
_cod_data_source_block p11p23
_cod_original_sg_symbol_Hall -p_1
_cod_original_sg_symbol_H-M P_-1
_cod_database_code 7013921

loop_
_symmetry_equiv_pos_as_xyz
+x,+y,+z
-x,-y,-z

loop_
_atom_site_label
_atom_site_fract_x
_atom_site_fract_y
_atom_site_fract_z
_atom_site_U_iso_or_equiv
_atom_site_adp_type
_atom_site_calc_flag
_atom_site_calc_attached_atom
_atom_site_occupancy
_atom_site_disorder_assembly
_atom_site_disorder_group
Au1 .48644(4) .62578(2) .34612(2) .01968(19) Uani ? ? 1.00000 ? ?
Au2 .70789(4) .72087(2) .08970(2) .0221(2) Uani ? ? 1.00000 ? ?
I1 .11716(6) .65581(4) .23080(4) .0219(3) Uani ? ? 1.00000 ? ?
I2 .99275(7) 1.12443(4) .32295(4) .0264(4) Uani ? ? 1.00000 ? ?
C11 .4804(9) .4589(6) .3602(5) .019(5) Uani ? ? 1.00000 ? ?
N12 .6035(8) .3979(5) .3221(5) .019(4) Uani ? ? 1.00000 ? ?
C13 .5454(11) .2864(6) .3470(6) .026(5) Uani ? ? 1.00000 ? ?
C14 .3894(11) .2768(7) .4026(7) .029(6) Uani ? ? 1.00000 ? ?
N15 .3510(8) .3830(5) .4094(5) .023(4) Uani ? ? 1.00000 ? ?
C151 .1934(10) .4093(8) .4694(6) .033(6) Uani ? ? 1.00000 ? ?
C1 .7701(9) .4447(6) .2599(6) .021(5) Uani ? ? 1.00000 ? ?
C11' .7228(10) .5622(6) .0799(6) .022(5) Uani ? ? 1.00000 ? ?
N12' .7655(9) .4637(5) .1511(5) .022(4) Uani ? ? 1.00000 ? ?
C13' .7970(12) .3789(7) .1080(7) .033(7) Uani ? ? 1.00000 ? ?
C14' .7738(13) .4260(7) .0079(6) .035(7) Uani ? ? 1.00000 ? ?
N15' .7285(9) .5382(6) -.0077(5) .028(5) Uani ? ? 1.00000 ? ?
C151' .6938(14) .6208(8) -.1089(7) .039(7) Uani ? ? 1.00000 ? ?
C21 .4845(10) .7854(6) .3530(5) .020(5) Uani ? ? 1.00000 ? ?
N22 .6116(8) .8667(5) .3219(5) .020(4) Uani ? ? 1.00000 ? ?
C23 .5583(11) .9606(6) .3510(7) .027(6) Uani ? ? 1.00000 ? ?
C24 .3930(11) .9362(7) .3988(6) .028(6) Uani ? ? 1.00000 ? ?
N25 .3510(8) .8304(5) .3990(5) .021(4) Uani ? ? 1.00000 ? ?
C251 .1841(10) .7744(8) .4455(7) .030(6) Uani ? ? 1.00000 ? ?
C2 .7757(10) .8624(6) .2597(6) .021(5) Uani ? ? 1.00000 ? ?
C21' .7296(10) .8857(6) .0799(6) .023(5) Uani ? ? 1.00000 ? ?
N22' .7714(8) .9280(5) .1511(5) .020(4) Uani ? ? 1.00000 ? ?
C23' .8015(12) 1.0434(7) .1092(7) .032(6) Uani ? ? 1.00000 ? ?
C24' .7744(13) 1.0759(7) .0080(7) .034(6) Uani ? ? 1.00000 ? ?
N25' .7297(9) .9785(5) -.0080(5) .026(5) Uani ? ? 1.00000 ? ?
C251' .6952(12) .9774(7) -.1079(6) .032(6) Uani ? ? 1.00000 ? ?
H13 .60682 .22768 .32837 .03200 Uiso ? ? 1.00000 ? ?
H14 .31736 .20910 .43168 .03700 Uiso ? ? 1.00000 ? ?
H151a .19424 .48977 .45772 .05000 Uiso ? ? 1.00000 ? ?
H151b .19600 .36872 .54105 .05000 Uiso ? ? 1.00000 ? ?
H151c .09061 .39065 .44741 .05000 Uiso ? ? 1.00000 ? ?
H1a .85996 .39264 .28421 .02600 Uiso ? ? 1.00000 ? ?
H1b .79510 .51572 .26767 .02600 Uiso ? ? 1.00000 ? ?
H13' .82844 .30061 .14393 .04000 Uiso ? ? 1.00000 ? ?
H14' .78447 .38963 -.04370 .04300 Uiso ? ? 1.00000 ? ?
H151'a .60210 .59136 -.13272 .06100 Uiso ? ? 1.00000 ? ?
H151'b .79530 .63150 -.15891 .06100 Uiso ? ? 1.00000 ? ?
H151'c .65999 .69203 -.10276 .06100 Uiso ? ? 1.00000 ? ?
H23 .62537 1.02821 .33970 .03300 Uiso ? ? 1.00000 ? ?
H24 .31960 .98382 .42762 .03400 Uiso ? ? 1.00000 ? ?
H251a .11968 .82114 .47833 .04500 Uiso ? ? 1.00000 ? ?
H251b .20484 .70299 .49620 .04500 Uiso ? ? 1.00000 ? ?
H251c .12206 .76615 .39343 .04500 Uiso ? ? 1.00000 ? ?
H2a .80149 .78441 .26742 .02700 Uiso ? ? 1.00000 ? ?
H2b .86640 .89203 .28410 .02700 Uiso ? ? 1.00000 ? ?
H23' .83436 1.09210 .14463 .04000 Uiso ? ? 1.00000 ? ?
H24' .78394 1.15212 -.04245 .04100 Uiso ? ? 1.00000 ? ?
H251'a .75130 .91412 -.12137 .04800 Uiso ? ? 1.00000 ? ?
H251'b .57418 .96674 -.10885 .04800 Uiso ? ? 1.00000 ? ?
H251'c .73549 1.04570 -.16314 .04800 Uiso ? ? 1.00000 ? ?

loop_
_atom_site_aniso_label
_atom_site_aniso_U_11
_atom_site_aniso_U_22
_atom_site_aniso_U_33
_atom_site_aniso_U_12
_atom_site_aniso_U_13
_atom_site_aniso_U_23
Au1 .01902(14) .01920(13) .02025(13) .00072(10) .00126(10) -.00770(10)
Au2 .02474(15) .01931(13) .02125(14) .00275(11) -.00119(11) -.00671(11)
I1 .0218(2) .0238(2) .0199(2) .00260(18) -.00228(17) -.00760(18)
I2 .0250(3) .0290(3) .0265(2) .0059(2) -.0025(2) -.0122(2)
C11 .017(3) .019(3) .019(3) -.002(3) -.007(3) -.002(3)
N12 .018(3) .017(3) .021(3) .004(2) -.001(2) -.005(2)
C13 .029(4) .016(3) .030(4) .002(3) .001(3) -.005(3)
C14 .029(4) .019(4) .034(4) -.003(3) -.009(3) .000(3)
N15 .018(3) .022(3) .021(3) .002(2) .001(2) .001(2)
C151 .018(4) .041(5) .027(4) -.001(3) .008(3) -.001(4)
C1 .018(3) .014(3) .028(4) .003(3) -.001(3) -.007(3)
C11' .021(4) .022(3) .025(4) -.002(3) -.001(3) -.010(3)
N12' .030(4) .018(3) .019(3) .005(2) -.001(2) -.007(2)
C13' .045(5) .024(4) .033(4) .004(4) -.002(4) -.014(4)
C14' .054(6) .027(4) .023(4) -.004(4) .006(4) -.013(3)
N15' .037(4) .031(4) .015(3) -.003(3) .000(3) -.009(3)
C151' .058(6) .033(5) .022(4) .001(4) -.007(4) -.003(4)
C21 .022(4) .022(3) .018(3) .001(3) -.003(3) -.009(3)
N22 .020(3) .018(3) .020(3) .002(2) .000(2) -.006(2)
C23 .030(4) .020(3) .034(4) .001(3) .003(3) -.015(3)
C24 .038(5) .027(4) .028(4) .007(3) -.005(3) -.019(3)
N25 .017(3) .025(3) .025(3) .003(2) -.002(2) -.014(3)
C251 .018(4) .047(5) .031(4) -.003(3) .004(3) -.024(4)
C2 .021(4) .021(3) .020(3) .000(3) -.000(3) -.005(3)
C21' .023(4) .021(3) .019(3) .000(3) .003(3) -.003(3)
N22' .021(3) .016(3) .021(3) .000(2) .000(2) -.007(2)
C23' .039(5) .023(4) .030(4) -.009(3) .006(4) -.009(3)
C24' .051(6) .019(4) .027(4) -.002(4) .003(4) -.005(3)
N25' .032(4) .022(3) .018(3) .007(3) .003(3) -.002(3)
C251' .044(5) .030(4) .020(4) .003(4) -.000(3) -.006(3)

loop_
_atom_type_symbol
_atom_type_description
_atom_type_oxidation_number
_atom_type_number_in_cell
_atom_type_scat_dispersion_real
_atom_type_scat_dispersion_imag
_atom_type_scat_source
C ? 0 36 .002 .002 'Int Tables Vol IV Tables 2.2B and 2.3.1'
H ? 0 48 0 0 'Int Tables Vol IV Tables 2.2B and 2.3.1'
Au ? 0 4 -2.688 8.798 'Int Tables Vol IV Tables 2.2B and 2.3.1'
I ? 0 4 -.726 1.812 'Int Tables Vol IV Tables 2.2B and 2.3.1'
N ? 0 16 .004 .003 'Int Tables Vol IV Tables 2.2B and 2.3.1'

loop_
_diffrn_attenuator_code
_diffrn_attenuator_scale
? ?

loop_
_geom_angle_atom_site_label_1
_geom_angle_atom_site_label_2
_geom_angle_atom_site_label_3
_geom_angle_site_symmetry_1
_geom_angle_site_symmetry_2
_geom_angle_site_symmetry_3
_geom_angle
_geom_angle_publ_flag
C11 Au1 C21 . . . 172.3(3) ?
C11' Au2 C21' . . . 170.0(3) ?
Au1 C11 N12 . . . 128.9(5) ?
Au1 C11 N15 . . . 126.9(6) ?
N12 C11 N15 . . . 104.2(6) ?
C11 N12 C13 . . . 110.4(6) ?
C11 N12 C1 . . . 125.1(6) ?
C13 N12 C1 . . . 124.5(7) ?
N12 C13 C14 . . . 107.0(7) ?
N12 C13 H13 . . . 126.3 ?
C14 C13 H13 . . . 126.7 ?
C13 C14 N15 . . . 106.9(7) ?
C13 C14 H14 . . . 126.3 ?
N15 C14 H14 . . . 126.8 ?
C11 N15 C14 . . . 111.6(6) ?
C11 N15 C151 . . . 123.2(7) ?
C14 N15 C151 . . . 125.0(6) ?
N15 C151 H151a . . . 108.5 ?
N15 C151 H151b . . . 109.0 ?
N15 C151 H151c . . . 110.8 ?
H151a C151 H151b . . . 108.7 ?
H151a C151 H151c . . . 108.4 ?
H151b C151 H151c . . . 111.2 ?
N12 C1 N12' . . . 111.0(7) ?
N12 C1 H1a . . . 109.3 ?
N12 C1 H1b . . . 109.3 ?
N12' C1 H1a . . . 109.5 ?
N12' C1 H1b . . . 109.4 ?
H1a C1 H1b . . . 108.4 ?
Au2 C11' N12' . . . 128.4(7) ?
Au2 C11' N15' . . . 125.7(5) ?
N12' C11' N15' . . . 104.6(7) ?
C1 N12' C11' . . . 125.6(7) ?
C1 N12' C13' . . . 123.4(6) ?
C11' N12' C13' . . . 110.9(7) ?
N12' C13' C14' . . . 106.7(7) ?
N12' C13' H13' . . . 126.3 ?
C14' C13' H13' . . . 127.0 ?
C13' C14' N15' . . . 106.4(9) ?
C13' C14' H14' . . . 127.8 ?
N15' C14' H14' . . . 125.9 ?
C11' N15' C14' . . . 111.4(6) ?
C11' N15' C151' . . . 125.0(7) ?
C14' N15' C151' . . . 123.6(8) ?
N15' C151' H151'a . . . 109.5 ?
N15' C151' H151'b . . . 110.0 ?
N15' C151' H151'c . . . 110.6 ?
H151'a C151' H151'b . . . 108.2 ?
H151'a C151' H151'c . . . 108.9 ?
H151'b C151' H151'c . . . 109.7 ?
Au1 C21 N22 . . . 130.3(6) ?
Au1 C21 N25 . . . 125.2(5) ?
N22 C21 N25 . . . 104.4(7) ?
C21 N22 C23 . . . 110.9(6) ?
C21 N22 C2 . . . 125.0(7) ?
C23 N22 C2 . . . 123.9(6) ?
N22 C23 C24 . . . 105.9(7) ?
N22 C23 H23 . . . 127.1 ?
C24 C23 H23 . . . 127.0 ?
C23 C24 N25 . . . 107.0(8) ?
C23 C24 H24 . . . 126.4 ?
N25 C24 H24 . . . 126.6 ?
C21 N25 C24 . . . 111.8(6) ?
C21 N25 C251 . . . 125.2(7) ?
C24 N25 C251 . . . 123.0(7) ?
N25 C251 H251a . . . 107.7 ?
N25 C251 H251b . . . 107.6 ?
N25 C251 H251c . . . 110.5 ?
H251a C251 H251b . . . 109.4 ?
H251a C251 H251c . . . 109.2 ?
H251b C251 H251c . . . 112.4 ?
N22 C2 N22' . . . 111.4(6) ?
N22 C2 H2a . . . 109.5 ?
N22 C2 H2b . . . 109.2 ?
N22' C2 H2a . . . 109. ?
N22' C2 H2b . . . 109.5 ?
H2a C2 H2b . . . 107.9 ?
Au2 C21' N22' . . . 129.3(5) ?
Au2 C21' N25' . . . 125.4(7) ?
N22' C21' N25' . . . 104.7(7) ?
C2 N22' C21' . . . 125.4(6) ?
C2 N22' C23' . . . 123.2(8) ?
C21' N22' C23' . . . 111.4(6) ?
N22' C23' C24' . . . 106.5(8) ?
N22' C23' H23' . . . 126.5 ?
C24' C23' H23' . . . 127.1 ?
C23' C24' N25' . . . 106.7(7) ?
C23' C24' H24' . . . 126.9 ?
N25' C24' H24' . . . 126.4 ?
C21' N25' C24' . . . 110.7(7) ?
C21' N25' C251' . . . 125.9(7) ?
C24' N25' C251' . . . 123.3(6) ?
N25' C251' H251'a . . . 109.6 ?
N25' C251' H251'b . . . 112.0 ?
N25' C251' H251'c . . . 112.1 ?
H251'a C251' H251'b . . . 105.7 ?
H251'a C251' H251'c . . . 108.5 ?
H251'b C251' H251'c . . . 108.7 ?

loop_
_geom_bond_atom_site_label_1
_geom_bond_atom_site_label_2
_geom_bond_site_symmetry_1
_geom_bond_site_symmetry_2
_geom_bond_distance
_geom_bond_publ_flag
Au1 C11 . . 2.024(8) ?
Au1 C21 . . 2.028(8) ?
Au2 C11' . . 2.032(9) ?
Au2 C21' . . 2.025(8) ?
C11 N12 . . 1.368(10) ?
C11 N15 . . 1.339(9) ?
N12 C13 . . 1.386(10) ?
N12 C1 . . 1.466(9) ?
C13 C14 . . 1.329(11) ?
C13 H13 . . .954 ?
C14 N15 . . 1.384(11) ?
C14 H14 . . .958 ?
N15 C151 . . 1.480(11) ?
C151 H151a . . .960 ?
C151 H151b . . .950 ?
C151 H151c . . .958 ?
C1 N12' . . 1.453(11) ?
C1 H1a . . .954 ?
C1 H1b . . .959 ?
C11' N12' . . 1.349(9) ?
C11' N15' . . 1.348(12) ?
N12' C13' . . 1.387(13) ?
C13' C14' . . 1.345(12) ?
C13' H13' . . .971 ?
C14' N15' . . 1.383(12) ?
C14' H14' . . .969 ?
N15' C151' . . 1.480(10) ?
C151' H151'a . . .960 ?
C151' H151'b . . .956 ?
C151' H151'c . . .948 ?
C21 N22 . . 1.352(10) ?
C21 N25 . . 1.354(10) ?
N22 C23 . . 1.403(11) ?
N22 C2 . . 1.449(9) ?
C23 C24 . . 1.353(12) ?
C23 H23 . . .959 ?
C24 N25 . . 1.370(12) ?
C24 H24 . . .960 ?
N25 C251 . . 1.447(10) ?
C251 H251a . . .951 ?
C251 H251b . . .950 ?
C251 H251c . . .960 ?
C2 N22' . . 1.449(9) ?
C2 H2a . . .960 ?
C2 H2b . . .959 ?
C21' N22' . . 1.353(12) ?
C21' N25' . . 1.359(8) ?
N22' C23' . . 1.366(10) ?
C23' C24' . . 1.367(13) ?
C23' H23' . . .965 ?
C24' N25' . . 1.373(12) ?
C24' H24' . . .963 ?
N25' C251' . . 1.457(12) ?
C251' H251'a . . .953 ?
C251' H251'b . . .957 ?
C251' H251'c . . .952 ?

loop_
_geom_hbond_atom_site_label_D
_geom_hbond_atom_site_label_H
_geom_hbond_atom_site_label_A
_geom_hbond_site_symmetry_D
_geom_hbond_site_symmetry_H
_geom_hbond_site_symmetry_A
_geom_hbond_distance_DH
_geom_hbond_distance_HA
_geom_hbond_distance_DA
_geom_hbond_angle_DHA
_geom_hbond_publ_flag
? ? ? ? ? ? ? ? ? ? ?

loop_
_geom_torsion_atom_site_label_1
_geom_torsion_atom_site_label_2
_geom_torsion_atom_site_label_3
_geom_torsion_atom_site_label_4
_geom_torsion_site_symmetry_1
_geom_torsion_site_symmetry_2
_geom_torsion_site_symmetry_3
_geom_torsion_site_symmetry_4
_geom_torsion
_geom_torsion_publ_flag
? ? ? ? ? ? ? ? ? ?
